data_1544993
loop_
_publ_author_name
'Erker, Gerhard'
'Wang, Tongdao'
'Wang, Long'
'Daniliuc, Constantin Gabriel'
'Samigullin, Kamil'
'Wagner, Matthias'
'Kehr, Gerald'

_publ_section_title
;
 CO/CO and NO/NO Coupling at a Hidden Frustrated Lewis Pair Template
;
_journal_name_full 'Chem. Sci.'
_journal_paper_doi 10.1039/C6SC04459J
_journal_year 2017
_chemical_formula_sum 'C49 H32 B2 F22 N O2 P'
_chemical_formula_weight 1137.34
_space_group_crystal_system monoclinic
_space_group_IT_number 14
_space_group_name_Hall '-P 2yn'
_space_group_name_H-M_alt 'P 1 21/n 1'
_symmetry_space_group_name_Hall '-P 2yn'
_symmetry_space_group_name_H-M 'P 1 21/n 1'
_atom_sites_solution_hydrogens geom
_audit_update_record
;
2016-09-27 deposited with the CCDC.
2017-01-04 downloaded from the CCDC.
;
_cell_angle_alpha 90
_cell_angle_beta 100.311(7)
_cell_angle_gamma 90
_cell_formula_units_Z 4
_cell_length_a 12.2342(14)
_cell_length_b 24.232(3)
_cell_length_c 18.5607(19)
_cell_measurement_reflns_used 7831
_cell_measurement_temperature 100.(2)
_cell_measurement_theta_max 66.5445
_cell_measurement_theta_min 3.6481
_cell_volume 5413.6(11)
_computing_cell_refinement 'SAINT V8.34A (Bruker AXS Inc., 2013)'
_computing_data_collection 'APEX2 v.2014.1--1 (Bruker AXS Inc., 2014)'
_computing_data_reduction 'SAINT V8.34A (Bruker AXS Inc., 2013)'
_computing_molecular_graphics 'APEX2 v.2014.1--1 (Bruker AXS Inc., 2014)'
_computing_publication_material 'APEX2 v.2014.1--1 (Bruker AXS Inc., 2014)'
_computing_structure_refinement 'SHELXL-2014 (Sheldrick, 2014)'
_computing_structure_solution 'SHELXL--2014 (Sheldrick, 2014)'
_diffrn_ambient_temperature 100.(2)
_diffrn_detector_area_resol_mean 8.3333
_diffrn_measured_fraction_theta_full 0.962
_diffrn_measured_fraction_theta_max 0.962
_diffrn_measurement_device_type 'KappaCCD APEXII'
_diffrn_measurement_method 'phi / omega scans'
_diffrn_radiation_monochromator graphite
_diffrn_radiation_type CuK\a
_diffrn_radiation_wavelength 1.54178
_diffrn_reflns_av_R_equivalents 0.1149
_diffrn_reflns_av_unetI/netI 0.1018
_diffrn_reflns_limit_h_max 14
_diffrn_reflns_limit_h_min -12
_diffrn_reflns_limit_k_max 28
_diffrn_reflns_limit_k_min -28
_diffrn_reflns_limit_l_max 21
_diffrn_reflns_limit_l_min -21
_diffrn_reflns_number 55619
_diffrn_reflns_theta_full 65.08
_diffrn_reflns_theta_max 65.08
_diffrn_reflns_theta_min 3.03
_diffrn_source 'fine-focus sealed tube'
_diffrn_source_type 'fine-focus sealed tube'
_exptl_absorpt_coefficient_mu 1.487
_exptl_absorpt_correction_T_max 0.96
_exptl_absorpt_correction_T_min 0.74
_exptl_absorpt_correction_type multi-scan
_exptl_absorpt_process_details
;
Bruker AXS (2014). SADABS, Version 2014/2, Bruker AXS Inc., Madison, Wisconsin,
USA.
;
_exptl_crystal_colour colourless
_exptl_crystal_density_diffrn 1.395
_exptl_crystal_density_method 'not measured'
_exptl_crystal_description plate
_exptl_crystal_F_000 2288
_exptl_crystal_size_max 0.220
_exptl_crystal_size_mid 0.080
_exptl_crystal_size_min 0.030
_platon_squeeze_details
;
A badly disordered one and a half dichloromethane molecules were 
found in the asymmetrical unit and could not be satisfactorily refined.
The program SQUEEZE (A. L. Spek J. Appl. Cryst., 2003, 36, 7-13) was 
therefore used to remove mathematically the effect of the solvent.
The quoted formula and derived parameters are not included the squeezed
solvent molecules.
;
_refine_diff_density_max 0.304
_refine_diff_density_min -0.554
_refine_ls_extinction_method none
_refine_ls_goodness_of_fit_ref 1.040
_refine_ls_hydrogen_treatment constr
_refine_ls_matrix_type full
_refine_ls_number_parameters 828
_refine_ls_number_reflns 8883
_refine_ls_number_restraints 383
_refine_ls_restrained_S_all 1.028
_refine_ls_R_factor_all 0.1153
_refine_ls_R_factor_gt 0.0684
_refine_ls_shift/su_max 0.000
_refine_ls_shift/su_mean 0.000
_refine_ls_structure_factor_coef Fsqd
_refine_ls_weighting_details 'w=1/[\s^2^(Fo^2^)+(0.0885P)^2^] where P=(Fo^2^+2Fc^2^)/3'
_refine_ls_weighting_scheme calc
_refine_ls_wR_factor_gt 0.1625
_refine_ls_wR_factor_ref 0.1873
_reflns_number_gt 5243
_reflns_number_total 8883
_reflns_threshold_expression 'I > 2\s(I)'
_cod_data_source_file c6sc04459j2.cif
_cod_data_source_block erk8288
_cod_original_cell_volume 5413.6(10)
_cod_database_code 1544993

loop_
_space_group_symop_operation_xyz
'x, y, z'
'-x+1/2, y+1/2, -z+1/2'
'-x, -y, -z'
'x-1/2, -y-1/2, z-1/2'

loop_
_atom_site_type_symbol
_atom_site_label
_atom_site_fract_x
_atom_site_fract_y
_atom_site_fract_z
_atom_site_U_iso_or_equiv
_atom_site_adp_type
_atom_site_calc_flag
_atom_site_refinement_flags_adp
_atom_site_refinement_flags_occupancy
_atom_site_refinement_flags_posn
_atom_site_occupancy
_atom_site_disorder_assembly
_atom_site_disorder_group
B B1 0.5062(4) 0.30131(18) 0.4179(3) 0.0282(11) Uani d . . . 1.0 . .
F F1 0.4622(3) 0.40077(14) 0.66204(17) 0.0724(10) Uani d . . . 1.0 . .
N N1 0.4526(3) 0.25105(13) 0.45496(19) 0.0268(8) Uani d . . . 1.0 . .
O O1 0.3428(2) 0.18103(11) 0.47187(15) 0.0294(7) Uani d . . . 1.0 . .
P P1 0.31504(8) 0.21292(4) 0.32909(6) 0.0280(3) Uani d . . . 1.0 . .
C C1 0.3563(3) 0.27822(16) 0.2957(2) 0.0289(9) Uani d . . . 1.0 . .
H H1A 0.3472 0.2775 0.2416 0.035 Uiso calc U . R 1.0 . .
H H1B 0.3098 0.3083 0.3099 0.035 Uiso calc U . R 1.0 . .
C C2 0.4806(3) 0.28786(17) 0.3303(2) 0.0305(10) Uani d . . . 1.0 . .
H H2A 0.5089 0.3189 0.3042 0.037 Uiso calc U . R 1.0 . .
H H2B 0.5232 0.2545 0.3215 0.037 Uiso calc U . R 1.0 . .
F F2 0.2876(3) 0.40920(18) 0.6276(2) 0.0981(14) Uani d . . . 1.0 . .
O O2 0.4777(2) 0.24249(11) 0.53059(15) 0.0281(6) Uani d . . . 1.0 . .
C C3 0.3777(3) 0.21509(16) 0.4253(2) 0.0278(9) Uani d . . . 1.0 . .
F F3 0.3921(3) 0.47994(12) 0.63322(18) 0.0713(10) Uani d . . . 1.0 . .
F F4 0.2138(2) 0.48364(13) 0.32917(19) 0.0690(10) Uani d . . . 1.0 . .
F F5 0.3358(3) 0.54240(11) 0.37969(19) 0.0720(10) Uani d . . . 1.0 . .
F F6 0.3707(3) 0.48794(11) 0.29407(18) 0.0587(8) Uani d . . . 1.0 . .
C C47 0.8691(3) 0.40252(19) 0.4222(3) 0.0406(12) Uani d . . D 1.0 . .
F F7 0.842(2) 0.4151(10) 0.3508(5) 0.071(4) Uani d U P D 0.58(5) A 1
F F8 0.8396(14) 0.4471(5) 0.4577(12) 0.054(3) Uani d U P D 0.58(5) A 1
F F9 0.9800(7) 0.4005(8) 0.4378(13) 0.054(4) Uani d U P D 0.58(5) A 1
F F7A 0.8779(18) 0.3988(8) 0.3511(7) 0.046(4) Uani d U P D 0.42(5) A 2
F F8A 0.819(2) 0.4495(6) 0.4320(17) 0.054(4) Uani d U P D 0.42(5) A 2
F F9A 0.9743(13) 0.4058(13) 0.4589(13) 0.054(5) Uani d U P D 0.42(5) A 2
F F10 0.9799(2) 0.20716(12) 0.52054(17) 0.0572(8) Uani d . . . 1.0 . .
F F11 0.8280(2) 0.16984(12) 0.5382(2) 0.0747(11) Uani d . . . 1.0 . .
F F12 0.9109(2) 0.23014(13) 0.61422(17) 0.0618(8) Uani d . . . 1.0 . .
C C11 0.1704(3) 0.20054(16) 0.3321(2) 0.0292(10) Uani d . . . 1.0 . .
C C12 0.1358(3) 0.14470(16) 0.3380(2) 0.0323(10) Uani d . . . 1.0 . .
C C13 0.0243(3) 0.13461(18) 0.3390(2) 0.0357(11) Uani d . . . 1.0 . .
H H13 0.0009 0.0974 0.342 0.043 Uiso calc U . R 1.0 . .
C C14 -0.0545(3) 0.17608(19) 0.3358(3) 0.0374(11) Uani d . . . 1.0 . .
C C15 -0.0187(3) 0.23036(18) 0.3330(2) 0.0348(10) Uani d . . . 1.0 . .
H H15 -0.0714 0.2593 0.332 0.042 Uiso calc U . R 1.0 . .
C C16 0.0921(3) 0.24388(17) 0.3315(2) 0.0314(10) Uani d . . . 1.0 . .
C C17 0.2107(3) 0.09485(17) 0.3443(3) 0.0371(11) Uani d . . . 1.0 . .
H H17A 0.1743 0.0638 0.3643 0.056 Uiso calc U . R 1.0 . .
H H17B 0.2809 0.1033 0.377 0.056 Uiso calc U . R 1.0 . .
H H17C 0.2256 0.085 0.2958 0.056 Uiso calc U . R 1.0 . .
C C18 -0.1740(3) 0.1627(2) 0.3379(3) 0.0502(14) Uani d . . . 1.0 . .
H H18A -0.2098 0.148 0.2903 0.075 Uiso calc U . R 1.0 . .
H H18B -0.2127 0.1962 0.3488 0.075 Uiso calc U . R 1.0 . .
H H18C -0.1774 0.135 0.376 0.075 Uiso calc U . R 1.0 . .
C C19 0.1187(4) 0.30470(17) 0.3327(3) 0.0412(12) Uani d . . . 1.0 . .
H H19A 0.0539 0.3258 0.3413 0.062 Uiso calc U . R 1.0 . .
H H19B 0.1376 0.3155 0.2856 0.062 Uiso calc U . R 1.0 . .
H H19C 0.1818 0.3123 0.372 0.062 Uiso calc U . R 1.0 . .
C C21 0.3777(3) 0.16100(16) 0.2796(2) 0.0287(9) Uani d . . . 1.0 . .
C C22 0.3260(3) 0.15337(16) 0.2049(2) 0.0319(10) Uani d . . . 1.0 . .
C C23 0.3744(4) 0.11678(17) 0.1612(3) 0.0366(11) Uani d . . . 1.0 . .
H H23 0.3414 0.1125 0.1111 0.044 Uiso calc U . R 1.0 . .
C C24 0.4692(4) 0.08663(17) 0.1889(3) 0.0377(11) Uani d . . . 1.0 . .
C C25 0.5181(3) 0.09408(17) 0.2627(3) 0.0356(11) Uani d . . . 1.0 . .
H H25 0.5826 0.0734 0.282 0.043 Uiso calc U . R 1.0 . .
C C26 0.4754(3) 0.13085(16) 0.3089(2) 0.0303(10) Uani d . . . 1.0 . .
C C27 0.2175(3) 0.18016(17) 0.1699(3) 0.0367(11) Uani d . . . 1.0 . .
H H27A 0.2081 0.1768 0.1165 0.055 Uiso calc U . R 1.0 . .
H H27B 0.2186 0.2193 0.1834 0.055 Uiso calc U . R 1.0 . .
H H27C 0.1556 0.1617 0.1871 0.055 Uiso calc U . R 1.0 . .
C C28 0.5185(4) 0.0471(2) 0.1411(3) 0.0499(13) Uani d . . . 1.0 . .
H H28A 0.5431 0.0675 0.1013 0.075 Uiso calc U . R 1.0 . .
H H28B 0.4624 0.0198 0.1205 0.075 Uiso calc U . R 1.0 . .
H H28C 0.5822 0.0282 0.1704 0.075 Uiso calc U . R 1.0 . .
C C29 0.5376(3) 0.13513(18) 0.3869(3) 0.0368(11) Uani d . . . 1.0 . .
H H29A 0.5998 0.109 0.3942 0.055 Uiso calc U . R 1.0 . .
H H29B 0.4872 0.1264 0.4208 0.055 Uiso calc U . R 1.0 . .
H H29C 0.5661 0.1727 0.3961 0.055 Uiso calc U . R 1.0 . .
C C31 0.4496(3) 0.35780(15) 0.4412(2) 0.0265(9) Uani d . . . 1.0 . .
C C32 0.4422(3) 0.36838(16) 0.5150(3) 0.0337(11) Uani d . . . 1.0 . .
H H32 0.4687 0.3418 0.5516 0.04 Uiso calc U . R 1.0 . .
C C33 0.3961(3) 0.41784(18) 0.5348(3) 0.0367(11) Uani d . . . 1.0 . .
C C34 0.3579(4) 0.45827(19) 0.4842(3) 0.0443(13) Uani d . . . 1.0 . .
H H34 0.327 0.4916 0.4985 0.053 Uiso calc U . R 1.0 . .
C C35 0.3664(4) 0.44848(18) 0.4113(3) 0.0434(12) Uani d . . . 1.0 . .
C C36 0.4105(3) 0.39873(16) 0.3895(3) 0.0357(11) Uani d . . . 1.0 . .
H H36 0.4137 0.3928 0.3394 0.043 Uiso calc U . R 1.0 . .
C C37 0.3868(4) 0.4263(2) 0.6143(3) 0.0482(13) Uani d . . . 1.0 . .
C C38 0.3227(4) 0.49010(19) 0.3532(3) 0.0516(15) Uani d . . . 1.0 . .
C C41 0.6389(3) 0.30283(16) 0.4460(2) 0.0300(10) Uani d . . . 1.0 . .
C C42 0.6973(3) 0.34925(17) 0.4279(2) 0.0314(10) Uani d . . . 1.0 . .
H H42 0.657 0.3795 0.4037 0.038 Uiso calc U . R 1.0 . .
C C43 0.8133(3) 0.35207(17) 0.4445(2) 0.0333(10) Uani d . . . 1.0 . .
C C44 0.8748(3) 0.30861(18) 0.4800(3) 0.0351(11) Uani d . . . 1.0 . .
H H44 0.9536 0.3101 0.4908 0.042 Uiso calc U . R 1.0 . .
C C45 0.8173(3) 0.26270(18) 0.4993(3) 0.0355(11) Uani d . . . 1.0 . .
C C46 0.7030(3) 0.25944(16) 0.4826(2) 0.0294(10) Uani d . . . 1.0 . .
H H46 0.6667 0.2274 0.496 0.035 Uiso calc U . R 1.0 . .
C C48 0.8833(4) 0.2175(2) 0.5423(3) 0.0433(12) Uani d . . . 1.0 . .
B B2 0.4052(4) 0.1947(2) 0.5493(3) 0.0318(11) Uani d . . D 1.0 . .
C C51 0.4780(14) 0.1423(3) 0.5827(18) 0.026(4) Uani d U P D 0.69(3) B 1
C C52 0.4357(9) 0.0898(3) 0.5714(7) 0.035(3) Uani d U P D 0.69(3) B 1
F F52 0.3314(9) 0.0816(5) 0.5335(7) 0.052(3) Uani d U P D 0.69(3) B 1
C C53 0.4939(10) 0.0435(3) 0.5980(5) 0.036(3) Uani d U P D 0.69(3) B 1
F F53 0.4523(11) -0.0077(3) 0.5838(6) 0.065(3) Uani d U P D 0.69(3) B 1
C C54 0.5976(10) 0.0492(3) 0.6406(6) 0.039(3) Uani d U P D 0.69(3) B 1
F F54 0.6595(10) 0.0042(3) 0.6659(6) 0.065(3) Uani d U P D 0.69(3) B 1
C C55 0.6438(10) 0.1005(4) 0.6544(9) 0.044(3) Uani d U P D 0.69(3) B 1
F F55 0.7472(10) 0.1061(6) 0.6935(10) 0.074(3) Uani d U P D 0.69(3) B 1
C C56 0.5805(9) 0.1452(4) 0.6279(8) 0.031(3) Uani d U P D 0.69(3) B 1
F F56 0.6263(15) 0.1958(4) 0.6471(10) 0.045(3) Uani d U P D 0.69(3) B 1
C C51A 0.485(3) 0.1431(6) 0.579(4) 0.030(8) Uani d U P D 0.31(3) B 2
C C52A 0.4615(18) 0.0884(6) 0.5616(15) 0.029(6) Uani d U P D 0.31(3) B 2
F F52A 0.3626(18) 0.0745(10) 0.5199(14) 0.047(5) Uani d U P D 0.31(3) B 2
C C53A 0.5314(18) 0.0451(6) 0.5865(12) 0.031(5) Uani d U P D 0.31(3) B 2
F F53A 0.500(2) -0.0080(6) 0.5701(12) 0.065(6) Uani d U P D 0.31(3) B 2
C C54A 0.6335(17) 0.0560(6) 0.6287(10) 0.025(5) Uani d U P D 0.31(3) B 2
F F54A 0.703(2) 0.0142(9) 0.6546(13) 0.069(6) Uani d U P D 0.31(3) B 2
C C55A 0.662(2) 0.1094(7) 0.6476(18) 0.036(6) Uani d U P D 0.31(3) B 2
F F55A 0.7572(19) 0.1196(12) 0.6958(17) 0.049(5) Uani d U P D 0.31(3) B 2
C C56A 0.5931(18) 0.1506(7) 0.6162(17) 0.021(6) Uani d U P D 0.31(3) B 2
F F56A 0.628(3) 0.2029(9) 0.634(2) 0.044(6) Uani d U P D 0.31(3) B 2
C C61 0.3200(3) 0.21825(16) 0.5998(2) 0.0282(9) Uani d . . . 1.0 . .
C C62 0.2480(3) 0.26122(17) 0.5742(2) 0.0312(10) Uani d . . . 1.0 . .
F F62 0.24921(18) 0.28254(10) 0.50549(13) 0.0364(6) Uani d . . . 1.0 . .
C C63 0.1761(3) 0.28561(16) 0.6126(2) 0.0308(10) Uani d . . . 1.0 . .
F F63 0.11036(18) 0.32810(10) 0.58483(14) 0.0390(6) Uani d . . . 1.0 . .
C C64 0.1698(3) 0.26529(17) 0.6809(2) 0.0313(10) Uani d . . . 1.0 . .
F F64 0.0986(2) 0.28839(11) 0.72063(15) 0.0438(7) Uani d . . . 1.0 . .
C C65 0.2369(3) 0.22254(18) 0.7094(2) 0.0330(10) Uani d . . . 1.0 . .
F F65 0.2311(2) 0.20254(10) 0.77732(14) 0.0435(7) Uani d . . . 1.0 . .
C C66 0.3098(3) 0.19979(16) 0.6691(2) 0.0319(10) Uani d . . . 1.0 . .
F F66 0.37429(19) 0.15833(10) 0.70239(13) 0.0386(6) Uani d . . . 1.0 . .

loop_
_atom_site_aniso_label
_atom_site_aniso_U_11
_atom_site_aniso_U_22
_atom_site_aniso_U_33
_atom_site_aniso_U_12
_atom_site_aniso_U_13
_atom_site_aniso_U_23
B1 0.028(2) 0.028(2) 0.029(3) -0.0014(19) 0.008(2) 0.0003(19)
F1 0.095(2) 0.079(2) 0.046(2) 0.0310(19) 0.0192(18) 0.0003(16)
N1 0.0293(18) 0.0292(18) 0.022(2) 0.0021(14) 0.0045(15) 0.0002(14)
O1 0.0267(14) 0.0341(16) 0.0266(18) -0.0039(11) 0.0026(13) -0.0003(12)
P1 0.0266(5) 0.0303(6) 0.0270(7) 0.0010(4) 0.0049(5) 0.0012(4)
C1 0.030(2) 0.028(2) 0.029(3) -0.0006(16) 0.0061(19) 0.0039(17)
C2 0.026(2) 0.034(2) 0.032(3) 0.0013(17) 0.0064(19) 0.0057(18)
F2 0.074(2) 0.148(4) 0.084(3) -0.045(2) 0.044(2) -0.054(3)
O2 0.0287(14) 0.0344(15) 0.0207(17) -0.0030(11) 0.0034(12) 0.0033(11)
C3 0.027(2) 0.029(2) 0.030(3) 0.0039(17) 0.0111(19) 0.0022(17)
F3 0.100(2) 0.0511(18) 0.061(2) 0.0071(16) 0.0080(19) -0.0241(15)
F4 0.0467(18) 0.066(2) 0.085(3) 0.0147(14) -0.0158(17) 0.0136(17)
F5 0.092(2) 0.0356(16) 0.082(3) 0.0167(15) -0.0031(19) -0.0020(15)
F6 0.068(2) 0.0439(17) 0.060(2) 0.0074(13) 0.0012(17) 0.0122(14)
C47 0.030(3) 0.055(3) 0.037(3) -0.005(2) 0.006(2) -0.003(2)
F7 0.093(9) 0.071(8) 0.044(4) -0.037(6) -0.003(4) 0.013(4)
F8 0.048(5) 0.044(4) 0.073(8) -0.003(3) 0.021(5) 0.005(4)
F9 0.031(4) 0.051(4) 0.086(9) -0.007(3) 0.025(4) -0.002(6)
F7A 0.062(7) 0.041(6) 0.040(5) -0.011(5) 0.021(4) 0.005(3)
F8A 0.055(7) 0.032(5) 0.079(10) 0.001(4) 0.023(7) 0.004(6)
F9A 0.043(6) 0.067(9) 0.049(8) -0.018(5) -0.002(5) 0.009(6)
F10 0.0397(16) 0.076(2) 0.057(2) 0.0229(14) 0.0121(14) 0.0057(15)
F11 0.0444(17) 0.0500(18) 0.120(3) -0.0007(13) -0.0124(18) 0.0295(18)
F12 0.0639(19) 0.082(2) 0.038(2) 0.0226(16) 0.0068(15) 0.0148(15)
C11 0.025(2) 0.033(2) 0.028(3) 0.0002(16) 0.0003(18) 0.0030(17)
C12 0.029(2) 0.033(2) 0.034(3) 0.0016(17) 0.002(2) 0.0035(18)
C13 0.031(2) 0.038(2) 0.037(3) -0.0035(18) 0.003(2) -0.0022(19)
C14 0.025(2) 0.059(3) 0.031(3) -0.001(2) 0.010(2) 0.001(2)
C15 0.032(2) 0.044(3) 0.029(3) 0.0057(19) 0.009(2) -0.0012(19)
C16 0.028(2) 0.038(2) 0.030(3) 0.0039(17) 0.0091(19) 0.0011(18)
C17 0.029(2) 0.033(2) 0.051(3) -0.0018(18) 0.011(2) 0.007(2)
C18 0.025(2) 0.060(3) 0.067(4) -0.001(2) 0.011(2) 0.000(3)
C19 0.038(3) 0.032(2) 0.056(3) 0.0049(19) 0.015(2) 0.004(2)
C21 0.028(2) 0.033(2) 0.027(3) -0.0001(16) 0.0086(19) -0.0008(17)
C22 0.031(2) 0.033(2) 0.035(3) -0.0067(17) 0.012(2) 0.0003(18)
C23 0.041(3) 0.039(3) 0.033(3) -0.0067(19) 0.014(2) -0.0031(19)
C24 0.035(2) 0.035(2) 0.045(3) -0.0034(19) 0.012(2) -0.008(2)
C25 0.026(2) 0.040(3) 0.043(3) 0.0022(18) 0.012(2) -0.002(2)
C26 0.023(2) 0.033(2) 0.036(3) 0.0015(17) 0.0103(19) 0.0042(18)
C27 0.035(2) 0.037(2) 0.038(3) 0.0004(18) 0.006(2) 0.0011(19)
C28 0.053(3) 0.048(3) 0.052(4) 0.000(2) 0.019(3) -0.016(2)
C29 0.029(2) 0.039(2) 0.040(3) 0.0074(18) -0.001(2) 0.001(2)
C31 0.026(2) 0.027(2) 0.026(3) 0.0000(16) 0.0049(18) -0.0011(16)
C32 0.033(2) 0.023(2) 0.045(3) -0.0009(17) 0.008(2) -0.0052(18)
C33 0.033(2) 0.040(3) 0.038(3) 0.0005(19) 0.010(2) -0.013(2)
C34 0.038(3) 0.034(3) 0.059(4) 0.004(2) 0.003(2) -0.012(2)
C35 0.038(3) 0.033(2) 0.055(4) 0.0052(19) -0.003(2) 0.003(2)
C36 0.030(2) 0.030(2) 0.044(3) -0.0022(17) -0.002(2) -0.0011(19)
C37 0.040(3) 0.048(3) 0.056(4) 0.001(2) 0.007(3) -0.016(2)
C38 0.050(3) 0.032(3) 0.064(4) 0.008(2) -0.013(3) -0.001(2)
C41 0.031(2) 0.032(2) 0.027(3) -0.0002(17) 0.0027(19) -0.0020(17)
C42 0.026(2) 0.036(2) 0.033(3) 0.0014(17) 0.0085(19) -0.0014(18)
C43 0.029(2) 0.036(2) 0.034(3) -0.0050(18) 0.003(2) -0.0046(19)
C44 0.023(2) 0.044(3) 0.038(3) 0.0005(18) 0.003(2) -0.004(2)
C45 0.029(2) 0.040(3) 0.035(3) 0.0043(18) 0.000(2) 0.0001(19)
C46 0.026(2) 0.033(2) 0.030(3) 0.0020(17) 0.0067(19) 0.0025(17)
C48 0.035(3) 0.047(3) 0.047(3) 0.004(2) 0.004(2) 0.005(2)
B2 0.030(3) 0.040(3) 0.026(3) 0.001(2) 0.007(2) 0.001(2)
C51 0.031(5) 0.032(5) 0.018(5) 0.000(3) 0.010(4) 0.003(3)
C52 0.030(4) 0.036(4) 0.037(5) -0.004(3) 0.002(4) 0.002(3)
F52 0.045(4) 0.041(4) 0.064(6) -0.013(3) -0.007(4) 0.013(3)
C53 0.043(5) 0.032(3) 0.033(4) -0.007(3) 0.007(4) 0.001(3)
F53 0.088(6) 0.029(3) 0.068(5) -0.008(3) -0.013(4) 0.006(2)
C54 0.043(5) 0.030(3) 0.044(5) 0.005(3) 0.005(4) 0.006(3)
F54 0.077(5) 0.036(3) 0.070(5) 0.021(3) -0.015(4) 0.004(3)
C55 0.038(5) 0.043(4) 0.048(5) 0.005(4) -0.002(4) 0.000(4)
F55 0.053(4) 0.054(6) 0.098(6) 0.001(4) -0.035(4) 0.010(5)
C56 0.038(5) 0.027(4) 0.031(5) -0.001(3) 0.015(4) -0.003(3)
F56 0.055(4) 0.028(3) 0.043(7) -0.013(3) -0.016(4) 0.011(4)
C51A 0.033(9) 0.031(9) 0.026(10) -0.002(6) 0.008(6) -0.001(6)
C52A 0.028(8) 0.037(7) 0.022(7) -0.007(5) 0.001(6) 0.001(5)
F52A 0.050(9) 0.045(7) 0.041(8) -0.007(7) -0.007(7) 0.004(5)
C53A 0.032(7) 0.028(6) 0.035(7) -0.002(5) 0.010(6) -0.008(5)
F53A 0.094(11) 0.033(6) 0.057(9) -0.010(7) -0.012(8) -0.015(5)
C54A 0.029(7) 0.022(6) 0.027(7) 0.014(5) 0.015(5) 0.005(5)
F54A 0.083(11) 0.052(8) 0.066(9) 0.032(7) -0.005(8) -0.006(6)
C55A 0.032(8) 0.037(7) 0.039(8) -0.002(5) 0.006(6) -0.001(6)
F55A 0.042(8) 0.038(9) 0.059(8) 0.015(6) -0.015(6) -0.006(6)
C56A 0.022(7) 0.020(7) 0.022(8) -0.004(5) 0.004(6) 0.014(5)
F56A 0.048(8) 0.043(9) 0.036(10) -0.011(7) -0.007(6) 0.024(7)
C61 0.028(2) 0.035(2) 0.023(2) -0.0017(17) 0.0055(18) 0.0035(17)
C62 0.029(2) 0.037(2) 0.027(3) 0.0011(18) 0.0048(19) 0.0022(18)
F62 0.0349(13) 0.0441(14) 0.0310(16) 0.0061(10) 0.0082(11) 0.0070(11)
C63 0.024(2) 0.033(2) 0.034(3) 0.0012(17) -0.0005(19) -0.0020(18)
F63 0.0293(13) 0.0486(15) 0.0391(17) 0.0098(10) 0.0062(11) 0.0034(11)
C64 0.025(2) 0.043(2) 0.030(3) 0.0021(18) 0.019(2) -0.0042(19)
F64 0.0368(14) 0.0556(16) 0.0435(18) 0.0036(12) 0.0191(13) -0.0009(12)
C65 0.031(2) 0.048(3) 0.022(3) -0.0046(19) 0.011(2) 0.0036(19)
F65 0.0461(15) 0.0547(16) 0.0320(16) 0.0013(12) 0.0129(12) 0.0066(12)
C66 0.029(2) 0.032(2) 0.034(3) 0.0017(17) 0.003(2) 0.0083(18)
F66 0.0441(14) 0.0454(15) 0.0284(15) 0.0086(11) 0.0121(12) 0.0095(11)

loop_
_atom_type_symbol
_atom_type_description
_atom_type_scat_dispersion_real
_atom_type_scat_dispersion_imag
_atom_type_scat_source
C C 0.0181 0.0091 'International Tables Vol C Tables 4.2.6.8 and 6.1.1.4'
H H 0.0000 0.0000 'International Tables Vol C Tables 4.2.6.8 and 6.1.1.4'
B B 0.0090 0.0039 'International Tables Vol C Tables 4.2.6.8 and 6.1.1.4'
N N 0.0311 0.0180 'International Tables Vol C Tables 4.2.6.8 and 6.1.1.4'
O O 0.0492 0.0322 'International Tables Vol C Tables 4.2.6.8 and 6.1.1.4'
F F 0.0727 0.0534 'International Tables Vol C Tables 4.2.6.8 and 6.1.1.4'
P P 0.2955 0.4335 'International Tables Vol C Tables 4.2.6.8 and 6.1.1.4'

loop_
_geom_angle_atom_site_label_1
_geom_angle_atom_site_label_2
_geom_angle_atom_site_label_3
_geom_angle
N1 B1 C41 110.2(3)
N1 B1 C31 107.5(3)
C41 B1 C31 110.3(3)
N1 B1 C2 104.8(3)
C41 B1 C2 109.2(4)
C31 B1 C2 114.6(3)
C3 N1 O2 109.5(3)
C3 N1 B1 129.5(4)
O2 N1 B1 120.8(3)
C3 O1 B2 108.2(3)
C1 P1 C11 119.51(18)
C1 P1 C21 105.4(2)
C11 P1 C21 114.00(19)
C1 P1 C3 102.60(19)
C11 P1 C3 102.62(19)
C21 P1 C3 112.19(18)
C2 C1 P1 107.6(3)
C2 C1 H1A 110.2
P1 C1 H1A 110.2
C2 C1 H1B 110.2
P1 C1 H1B 110.2
H1A C1 H1B 108.5
C1 C2 B1 116.1(3)
C1 C2 H2A 108.3
B1 C2 H2A 108.3
C1 C2 H2B 108.3
B1 C2 H2B 108.3
H2A C2 H2B 107.4
N1 O2 B2 107.9(3)
N1 C3 O1 115.1(4)
N1 C3 P1 124.9(3)
O1 C3 P1 119.8(3)
F9 C47 F7 106.5(8)
F8A C47 F7A 108.3(9)
F8A C47 F9A 107.6(12)
F7A C47 F9A 105.3(10)
F9 C47 F8 105.8(8)
F7 C47 F8 105.1(8)
F8A C47 C43 114.9(10)
F9 C47 C43 114.0(10)
F7 C47 C43 114.6(6)
F7A C47 C43 109.7(8)
F9A C47 C43 110.5(13)
F8 C47 C43 110.1(8)
C16 C11 C12 119.5(4)
C16 C11 P1 122.7(3)
C12 C11 P1 117.7(3)
C13 C12 C11 118.2(4)
C13 C12 C17 116.3(4)
C11 C12 C17 125.5(4)
C14 C13 C12 123.3(4)
C14 C13 H13 118.3
C12 C13 H13 118.3
C13 C14 C15 117.8(4)
C13 C14 C18 120.9(4)
C15 C14 C18 121.3(4)
C14 C15 C16 122.3(4)
C14 C15 H15 118.8
C16 C15 H15 118.8
C15 C16 C11 118.8(4)
C15 C16 C19 115.8(4)
C11 C16 C19 125.4(4)
C12 C17 H17A 109.5
C12 C17 H17B 109.5
H17A C17 H17B 109.5
C12 C17 H17C 109.5
H17A C17 H17C 109.5
H17B C17 H17C 109.5
C14 C18 H18A 109.5
C14 C18 H18B 109.5
H18A C18 H18B 109.5
C14 C18 H18C 109.5
H18A C18 H18C 109.5
H18B C18 H18C 109.5
C16 C19 H19A 109.5
C16 C19 H19B 109.5
H19A C19 H19B 109.5
C16 C19 H19C 109.5
H19A C19 H19C 109.5
H19B C19 H19C 109.5
C26 C21 C22 120.0(4)
C26 C21 P1 124.5(3)
C22 C21 P1 115.4(3)
C23 C22 C21 118.9(4)
C23 C22 C27 116.8(4)
C21 C22 C27 124.2(4)
C24 C23 C22 122.0(4)
C24 C23 H23 119.0
C22 C23 H23 119.0
C23 C24 C25 118.4(4)
C23 C24 C28 120.9(4)
C25 C24 C28 120.8(4)
C26 C25 C24 122.6(4)
C26 C25 H25 118.7
C24 C25 H25 118.7
C25 C26 C21 118.2(4)
C25 C26 C29 116.8(4)
C21 C26 C29 125.1(4)
C22 C27 H27A 109.5
C22 C27 H27B 109.5
H27A C27 H27B 109.5
C22 C27 H27C 109.5
H27A C27 H27C 109.5
H27B C27 H27C 109.5
C24 C28 H28A 109.5
C24 C28 H28B 109.5
H28A C28 H28B 109.5
C24 C28 H28C 109.5
H28A C28 H28C 109.5
H28B C28 H28C 109.5
C26 C29 H29A 109.5
C26 C29 H29B 109.5
H29A C29 H29B 109.5
C26 C29 H29C 109.5
H29A C29 H29C 109.5
H29B C29 H29C 109.5
C36 C31 C32 117.5(4)
C36 C31 B1 121.5(4)
C32 C31 B1 120.9(4)
C33 C32 C31 120.5(4)
C33 C32 H32 119.7
C31 C32 H32 119.7
C34 C33 C32 122.1(5)
C34 C33 C37 119.5(4)
C32 C33 C37 118.4(4)
C33 C34 C35 117.7(4)
C33 C34 H34 121.1
C35 C34 H34 121.1
C34 C35 C36 121.5(4)
C34 C35 C38 120.2(4)
C36 C35 C38 118.3(5)
C31 C36 C35 120.7(5)
C31 C36 H36 119.7
C35 C36 H36 119.7
F1 C37 F3 106.5(4)
F1 C37 F2 106.3(5)
F3 C37 F2 104.6(4)
F1 C37 C33 115.3(4)
F3 C37 C33 112.1(4)
F2 C37 C33 111.3(4)
F6 C38 F4 106.3(4)
F6 C38 F5 107.0(4)
F4 C38 F5 106.1(4)
F6 C38 C35 114.2(4)
F4 C38 C35 111.5(4)
F5 C38 C35 111.3(4)
C42 C41 C46 116.7(4)
C42 C41 B1 117.8(4)
C46 C41 B1 125.3(4)
C43 C42 C41 121.7(4)
C43 C42 H42 119.2
C41 C42 H42 119.2
C44 C43 C42 120.6(4)
C44 C43 C47 121.0(4)
C42 C43 C47 118.3(4)
C43 C44 C45 118.1(4)
C43 C44 H44 121.0
C45 C44 H44 121.0
C46 C45 C44 121.6(4)
C46 C45 C48 120.3(4)
C44 C45 C48 118.0(4)
C45 C46 C41 121.3(4)
C45 C46 H46 119.4
C41 C46 H46 119.4
F11 C48 F10 106.7(4)
F11 C48 F12 106.7(4)
F10 C48 F12 105.2(4)
F11 C48 C45 112.5(4)
F10 C48 C45 113.2(4)
F12 C48 C45 112.0(4)
O2 B2 O1 99.3(3)
O2 B2 C51 112.3(9)
O1 B2 C51 109.7(9)
O2 B2 C51A 109.(2)
O1 B2 C51A 108.(2)
O2 B2 C61 108.8(3)
O1 B2 C61 110.6(3)
C51 B2 C61 115.0(14)
C51A B2 C61 119.(3)
C52 C51 C56 114.5(7)
C52 C51 B2 120.3(6)
C56 C51 B2 125.0(6)
F52 C52 C53 116.6(7)
F52 C52 C51 120.4(7)
C53 C52 C51 123.0(7)
F53 C53 C52 121.8(7)
F53 C53 C54 118.8(7)
C52 C53 C54 119.4(6)
F54 C54 C55 118.5(7)
F54 C54 C53 121.0(7)
C55 C54 C53 120.3(6)
F55 C55 C54 120.5(8)
F55 C55 C56 121.9(8)
C54 C55 C56 117.6(7)
F56 C56 C55 115.9(8)
F56 C56 C51 119.3(8)
C55 C56 C51 124.8(7)
C52A C51A C56A 112.6(14)
C52A C51A B2 124.9(13)
C56A C51A B2 122.0(12)
F52A C52A C53A 116.0(14)
F52A C52A C51A 120.1(14)
C53A C52A C51A 123.9(12)
F53A C53A C54A 119.9(12)
F53A C53A C52A 120.8(13)
C54A C53A C52A 119.3(11)
F54A C54A C55A 120.0(13)
F54A C54A C53A 120.4(13)
C55A C54A C53A 119.5(11)
F55A C55A C54A 119.5(14)
F55A C55A C56A 122.6(15)
C54A C55A C56A 117.9(13)
F56A C56A C55A 115.4(16)
F56A C56A C51A 118.5(17)
C55A C56A C51A 125.2(15)
C66 C61 C62 113.7(4)
C66 C61 B2 126.5(4)
C62 C61 B2 119.8(4)
C63 C62 F62 115.9(4)
C63 C62 C61 125.0(4)
F62 C62 C61 119.0(4)
F63 C63 C62 121.8(4)
F63 C63 C64 119.8(4)
C62 C63 C64 118.4(4)
F64 C64 C65 120.1(4)
F64 C64 C63 120.0(4)
C65 C64 C63 119.9(4)
F65 C65 C64 119.9(4)
F65 C65 C66 120.4(4)
C64 C65 C66 119.7(4)
F66 C66 C65 115.4(4)
F66 C66 C61 121.3(4)
C65 C66 C61 123.2(4)

loop_
_geom_bond_atom_site_label_1
_geom_bond_atom_site_label_2
_geom_bond_distance
B1 N1 1.596(5)
B1 C41 1.614(6)
B1 C31 1.627(6)
B1 C2 1.634(6)
F1 C37 1.313(6)
N1 C3 1.312(5)
N1 O2 1.398(4)
O1 C3 1.320(5)
O1 B2 1.538(6)
P1 C1 1.804(4)
P1 C11 1.805(4)
P1 C21 1.807(4)
P1 C3 1.814(4)
C1 C2 1.558(5)
C1 H1A 0.99
C1 H1B 0.99
C2 H2A 0.99
C2 H2B 0.99
F2 C37 1.346(6)
O2 B2 1.535(6)
F3 C37 1.346(5)
F4 C38 1.336(6)
F5 C38 1.359(5)
F6 C38 1.336(7)
C47 F8A 1.318(11)
C47 F9 1.336(9)
C47 F7 1.342(9)
C47 F7A 1.346(10)
C47 F9A 1.347(11)
C47 F8 1.349(9)
C47 C43 1.495(6)
F10 C48 1.339(5)
F11 C48 1.333(5)
F12 C48 1.352(6)
C11 C16 1.420(6)
C11 C12 1.428(5)
C12 C13 1.390(6)
C12 C17 1.508(6)
C13 C14 1.387(6)
C13 H13 0.95
C14 C15 1.390(6)
C14 C18 1.505(6)
C15 C16 1.400(6)
C15 H15 0.95
C16 C19 1.509(6)
C17 H17A 0.98
C17 H17B 0.98
C17 H17C 0.98
C18 H18A 0.98
C18 H18B 0.98
C18 H18C 0.98
C19 H19A 0.98
C19 H19B 0.98
C19 H19C 0.98
C21 C26 1.424(5)
C21 C22 1.430(6)
C22 C23 1.402(6)
C22 C27 1.515(6)
C23 C24 1.389(6)
C23 H23 0.95
C24 C25 1.404(6)
C24 C28 1.503(6)
C25 C26 1.401(6)
C25 H25 0.95
C26 C29 1.513(6)
C27 H27A 0.98
C27 H27B 0.98
C27 H27C 0.98
C28 H28A 0.98
C28 H28B 0.98
C28 H28C 0.98
C29 H29A 0.98
C29 H29B 0.98
C29 H29C 0.98
C31 C36 1.403(6)
C31 C32 1.413(6)
C32 C33 1.402(6)
C32 H32 0.95
C33 C34 1.380(7)
C33 C37 1.514(7)
C34 C35 1.396(7)
C34 H34 0.95
C35 C36 1.409(6)
C35 C38 1.503(7)
C36 H36 0.95
C41 C42 1.405(6)
C41 C46 1.411(5)
C42 C43 1.398(6)
C42 H42 0.95
C43 C44 1.390(6)
C44 C45 1.396(6)
C44 H44 0.95
C45 C46 1.380(5)
C45 C48 1.503(6)
C46 H46 0.95
B2 C51 1.610(8)
B2 C51A 1.624(13)
B2 C61 1.625(7)
C51 C52 1.377(9)
C51 C56 1.380(9)
C52 F52 1.356(8)
C52 C53 1.372(8)
C53 F53 1.348(8)
C53 C54 1.376(9)
C54 F54 1.361(7)
C54 C55 1.369(9)
C55 F55 1.348(9)
C55 C56 1.371(8)
C56 F56 1.368(8)
C51A C52A 1.381(13)
C51A C56A 1.388(14)
C52A F52A 1.356(13)
C52A C53A 1.380(12)
C53A F53A 1.361(12)
C53A C54A 1.375(12)
C54A F54A 1.355(12)
C54A C55A 1.368(12)
C55A F55A 1.357(13)
C55A C56A 1.369(12)
C56A F56A 1.363(13)
C61 C66 1.388(6)
C61 C62 1.392(6)
C62 C63 1.363(6)
C62 F62 1.378(5)
C63 F63 1.351(4)
C63 C64 1.374(6)
C64 F64 1.358(5)
C64 C65 1.368(6)
C65 F65 1.365(5)
C65 C66 1.377(6)
C66 F66 1.356(4)

loop_
_geom_torsion_atom_site_label_1
_geom_torsion_atom_site_label_2
_geom_torsion_atom_site_label_3
_geom_torsion_atom_site_label_4
_geom_torsion
C41 B1 N1 C3 -135.6(4)
C31 B1 N1 C3 104.2(5)
C2 B1 N1 C3 -18.2(5)
C41 B1 N1 O2 49.3(5)
C31 B1 N1 O2 -70.9(4)
C2 B1 N1 O2 166.7(3)
C11 P1 C1 C2 155.1(3)
C21 P1 C1 C2 -75.0(3)
C3 P1 C1 C2 42.6(3)
P1 C1 C2 B1 -70.6(4)
N1 B1 C2 C1 55.2(4)
C41 B1 C2 C1 173.3(3)
C31 B1 C2 C1 -62.4(5)
C3 N1 O2 B2 -1.2(4)
B1 N1 O2 B2 174.8(3)
O2 N1 C3 O1 1.2(4)
B1 N1 C3 O1 -174.3(3)
O2 N1 C3 P1 176.8(3)
B1 N1 C3 P1 1.2(6)
B2 O1 C3 N1 -0.7(5)
B2 O1 C3 P1 -176.5(3)
C1 P1 C3 N1 -12.7(4)
C11 P1 C3 N1 -137.2(3)
C21 P1 C3 N1 100.0(4)
C1 P1 C3 O1 162.6(3)
C11 P1 C3 O1 38.1(3)
C21 P1 C3 O1 -84.7(3)
C1 P1 C11 C16 -20.2(5)
C21 P1 C11 C16 -146.1(4)
C3 P1 C11 C16 92.3(4)
C1 P1 C11 C12 162.2(3)
C21 P1 C11 C12 36.3(4)
C3 P1 C11 C12 -85.2(4)
C16 C11 C12 C13 3.5(6)
P1 C11 C12 C13 -178.9(3)
C16 C11 C12 C17 -175.7(4)
P1 C11 C12 C17 1.9(6)
C11 C12 C13 C14 -1.2(7)
C17 C12 C13 C14 178.1(4)
C12 C13 C14 C15 -1.3(7)
C12 C13 C14 C18 -179.3(5)
C13 C14 C15 C16 1.6(7)
C18 C14 C15 C16 179.5(4)
C14 C15 C16 C11 0.8(7)
C14 C15 C16 C19 -176.7(4)
C12 C11 C16 C15 -3.3(6)
P1 C11 C16 C15 179.2(3)
C12 C11 C16 C19 173.9(4)
P1 C11 C16 C19 -3.6(7)
C1 P1 C21 C26 101.8(4)
C11 P1 C21 C26 -125.2(4)
C3 P1 C21 C26 -9.1(4)
C1 P1 C21 C22 -74.6(3)
C11 P1 C21 C22 58.4(4)
C3 P1 C21 C22 174.5(3)
C26 C21 C22 C23 -1.2(6)
P1 C21 C22 C23 175.3(3)
C26 C21 C22 C27 175.4(4)
P1 C21 C22 C27 -8.1(5)
C21 C22 C23 C24 1.8(6)
C27 C22 C23 C24 -175.0(4)
C22 C23 C24 C25 -1.0(6)
C22 C23 C24 C28 179.2(4)
C23 C24 C25 C26 -0.4(7)
C28 C24 C25 C26 179.4(4)
C24 C25 C26 C21 1.0(6)
C24 C25 C26 C29 -179.2(4)
C22 C21 C26 C25 -0.1(6)
P1 C21 C26 C25 -176.4(3)
C22 C21 C26 C29 -179.9(4)
P1 C21 C26 C29 3.9(6)
N1 B1 C31 C36 -133.6(4)
C41 B1 C31 C36 106.2(4)
C2 B1 C31 C36 -17.5(5)
N1 B1 C31 C32 49.1(5)
C41 B1 C31 C32 -71.1(5)
C2 B1 C31 C32 165.2(3)
C36 C31 C32 C33 0.8(6)
B1 C31 C32 C33 178.2(4)
C31 C32 C33 C34 -1.1(6)
C31 C32 C33 C37 178.1(4)
C32 C33 C34 C35 0.1(7)
C37 C33 C34 C35 -179.0(4)
C33 C34 C35 C36 1.1(7)
C33 C34 C35 C38 177.9(4)
C32 C31 C36 C35 0.4(6)
B1 C31 C36 C35 -177.0(4)
C34 C35 C36 C31 -1.4(7)
C38 C35 C36 C31 -178.2(4)
C34 C33 C37 F1 -151.9(4)
C32 C33 C37 F1 29.0(6)
C34 C33 C37 F3 -29.8(6)
C32 C33 C37 F3 151.0(4)
C34 C33 C37 F2 87.0(5)
C32 C33 C37 F2 -92.2(5)
C34 C35 C38 F6 155.4(4)
C36 C35 C38 F6 -27.7(6)
C34 C35 C38 F4 -84.0(6)
C36 C35 C38 F4 92.8(6)
C34 C35 C38 F5 34.1(7)
C36 C35 C38 F5 -149.0(4)
N1 B1 C41 C42 -170.4(4)
C31 B1 C41 C42 -51.8(5)
C2 B1 C41 C42 75.0(5)
N1 B1 C41 C46 14.8(6)
C31 B1 C41 C46 133.3(4)
C2 B1 C41 C46 -99.9(5)
C46 C41 C42 C43 0.7(6)
B1 C41 C42 C43 -174.6(4)
C41 C42 C43 C44 -0.1(7)
C41 C42 C43 C47 178.9(4)
F8A C47 C43 C44 -140.0(16)
F9 C47 C43 C44 1.6(12)
F7 C47 C43 C44 124.6(16)
F7A C47 C43 C44 97.7(12)
F9A C47 C43 C44 -18.0(15)
F8 C47 C43 C44 -117.2(11)
F8A C47 C43 C42 41.0(16)
F9 C47 C43 C42 -177.5(11)
F7 C47 C43 C42 -54.4(16)
F7A C47 C43 C42 -81.3(12)
F9A C47 C43 C42 163.0(15)
F8 C47 C43 C42 63.8(11)
C42 C43 C44 C45 -0.9(7)
C47 C43 C44 C45 -179.9(4)
C43 C44 C45 C46 1.4(7)
C43 C44 C45 C48 -175.8(4)
C44 C45 C46 C41 -0.9(7)
C48 C45 C46 C41 176.3(4)
C42 C41 C46 C45 -0.2(6)
B1 C41 C46 C45 174.7(4)
C46 C45 C48 F11 22.2(7)
C44 C45 C48 F11 -160.5(4)
C46 C45 C48 F10 143.3(4)
C44 C45 C48 F10 -39.4(6)
C46 C45 C48 F12 -97.9(5)
C44 C45 C48 F12 79.3(6)
N1 O2 B2 O1 0.7(4)
N1 O2 B2 C51 116.6(13)
N1 O2 B2 C51A 114.(3)
N1 O2 B2 C61 -114.9(3)
C3 O1 B2 O2 0.0(4)
C3 O1 B2 C51 -117.9(12)
C3 O1 B2 C51A -113.(3)
C3 O1 B2 C61 114.2(4)
O2 B2 C51 C52 -149.(2)
O1 B2 C51 C52 -40.(3)
C61 B2 C51 C52 85.(3)
O2 B2 C51 C56 36.(3)
O1 B2 C51 C56 145.(3)
C61 B2 C51 C56 -90.(3)
C56 C51 C52 F52 174.(2)
B2 C51 C52 F52 -2.(4)
C56 C51 C52 C53 -5.(4)
B2 C51 C52 C53 179.6(18)
F52 C52 C53 F53 3.7(18)
C51 C52 C53 F53 -177.(2)
F52 C52 C53 C54 -176.2(11)
C51 C52 C53 C54 3.(3)
F53 C53 C54 F54 2.5(15)
C52 C53 C54 F54 -177.7(11)
F53 C53 C54 C55 178.2(12)
C52 C53 C54 C55 -2.0(18)
F54 C54 C55 F55 -1.(2)
C53 C54 C55 F55 -177.2(16)
F54 C54 C55 C56 179.5(13)
C53 C54 C55 C56 4.(2)
F55 C55 C56 F56 -3.(3)
C54 C55 C56 F56 175.7(16)
F55 C55 C56 C51 174.(3)
C54 C55 C56 C51 -6.(3)
C52 C51 C56 F56 -175.(2)
B2 C51 C56 F56 0.(4)
C52 C51 C56 C55 7.(4)
B2 C51 C56 C55 -178.(2)
O2 B2 C51A C52A -140.(6)
O1 B2 C51A C52A -33.(8)
C61 B2 C51A C52A 95.(7)
O2 B2 C51A C56A 31.(8)
O1 B2 C51A C56A 138.(6)
C61 B2 C51A C56A -94.(7)
C56A C51A C52A F52A -175.(5)
B2 C51A C52A F52A -3.(10)
C56A C51A C52A C53A 8.(9)
B2 C51A C52A C53A 179.(5)
F52A C52A C53A F53A -1.(4)
C51A C52A C53A F53A 177.(5)
F52A C52A C53A C54A 180.(2)
C51A C52A C53A C54A -3.(6)
F53A C53A C54A F54A -1.(3)
C52A C53A C54A F54A 179.(2)
F53A C53A C54A C55A -177.(3)
C52A C53A C54A C55A 3.(4)
F54A C54A C55A F55A -4.(5)
C53A C54A C55A F55A 173.(3)
F54A C54A C55A C56A 176.(3)
C53A C54A C55A C56A -8.(5)
F55A C55A C56A F56A 2.(6)
C54A C55A C56A F56A -177.(4)
F55A C55A C56A C51A -166.(6)
C54A C55A C56A C51A 14.(7)
C52A C51A C56A F56A 178.(5)
B2 C51A C56A F56A 6.(9)
C52A C51A C56A C55A -14.(10)
B2 C51A C56A C55A 175.(5)
O2 B2 C61 C66 -122.8(4)
O1 B2 C61 C66 129.1(4)
C51 B2 C61 C66 4.2(7)
C51A B2 C61 C66 2.4(9)
O2 B2 C61 C62 57.1(5)
O1 B2 C61 C62 -51.0(5)
C51 B2 C61 C62 -175.9(5)
C51A B2 C61 C62 -177.7(8)
C66 C61 C62 C63 2.5(6)
B2 C61 C62 C63 -177.4(4)
C66 C61 C62 F62 -179.1(3)
B2 C61 C62 F62 1.0(6)
F62 C62 C63 F63 0.0(6)
C61 C62 C63 F63 178.4(4)
F62 C62 C63 C64 178.7(3)
C61 C62 C63 C64 -2.9(6)
F63 C63 C64 F64 -0.9(6)
C62 C63 C64 F64 -179.6(4)
F63 C63 C64 C65 -179.5(4)
C62 C63 C64 C65 1.7(6)
F64 C64 C65 F65 1.0(6)
C63 C64 C65 F65 179.7(4)
F64 C64 C65 C66 -179.2(4)
C63 C64 C65 C66 -0.6(6)
F65 C65 C66 F66 -1.4(6)
C64 C65 C66 F66 178.8(4)
F65 C65 C66 C61 -179.9(4)
C64 C65 C66 C61 0.4(7)
C62 C61 C66 F66 -179.6(4)
B2 C61 C66 F66 0.3(6)
C62 C61 C66 C65 -1.2(6)
B2 C61 C66 C65 178.7(4)

loop_
_platon_squeeze_void_nr
_platon_squeeze_void_average_x
_platon_squeeze_void_average_y
_platon_squeeze_void_average_z
_platon_squeeze_void_volume
_platon_squeeze_void_count_electrons
1 0.000 1.000 0.500 412.0 96.1
2 0.025 0.425 0.276 9.3 0.3
3 0.499 0.500 1.000 411.5 95.8
4 0.471 0.924 0.222 8.3 0.2
5 0.529 0.076 0.778 8.9 0.0
6 0.971 0.576 0.722 8.4 0.1
